data_7057111
loop_
_publ_author_name
'Zhang, Zongyao'
'Xu, Lijin'
'Cao, Rui'

_publ_section_title
;
 Structures and single crystal to single crystal transformations of
 cadmium frameworks using a flexible tripodal ligand
;
_journal_issue 7
_journal_name_full 'New Journal of Chemistry'
_journal_page_first 5593
_journal_paper_doi 10.1039/C7NJ05125E
_journal_volume 42
_journal_year 2018
_chemical_formula_sum 'C33 H34.5 Cl1.5 N7 O6'
_chemical_formula_weight 678.35
_space_group_crystal_system triclinic
_space_group_IT_number 1
_space_group_name_Hall 'P 1'
_space_group_name_H-M_alt 'P 1'
_symmetry_space_group_name_Hall 'P 1'
_symmetry_space_group_name_H-M 'P 1'
_atom_sites_solution_hydrogens mixed
_audit_creation_method SHELXL-2018/1
_audit_update_record
;
2018-03-03 deposited with the CCDC.
2018-03-06 downloaded from the CCDC.
;
_cell_angle_alpha 85.817(4)
_cell_angle_beta 84.393(4)
_cell_angle_gamma 76.837(4)
_cell_formula_units_Z 2
_cell_length_a 9.7961(10)
_cell_length_b 11.3348(16)
_cell_length_c 15.5663(15)
_cell_measurement_reflns_used 1519
_cell_measurement_temperature 150(2)
_cell_measurement_theta_max 27.11
_cell_measurement_theta_min 2.61
_cell_volume 1672.7(3)
_computing_cell_refinement 'Bruker SAINT'
_computing_data_collection 'Bruker APEX2'
_computing_data_reduction 'Bruker SAINT'
_computing_molecular_graphics 'Bruker SHELXTL'
_computing_publication_material 'Bruker SHELXTL'
_computing_structure_refinement 'SHELXL-2018/1 (Sheldrick, 2018)'
_computing_structure_solution 'SHELXS-97 (Sheldrick, 2008)'
_diffrn_ambient_temperature 150(2)
_diffrn_measured_fraction_theta_full 0.997
_diffrn_measured_fraction_theta_max 0.993
_diffrn_measurement_device_type 'Bruker APEX-II CCD'
_diffrn_measurement_method '\f and \w scans'
_diffrn_radiation_type MoK\a
_diffrn_radiation_wavelength 0.71073
_diffrn_reflns_av_R_equivalents 0.0330
_diffrn_reflns_av_unetI/netI 0.0416
_diffrn_reflns_Laue_measured_fraction_full 0.997
_diffrn_reflns_Laue_measured_fraction_max 0.993
_diffrn_reflns_limit_h_max 12
_diffrn_reflns_limit_h_min -12
_diffrn_reflns_limit_k_max 13
_diffrn_reflns_limit_k_min -14
_diffrn_reflns_limit_l_max 19
_diffrn_reflns_limit_l_min -17
_diffrn_reflns_number 36986
_diffrn_reflns_point_group_measured_fraction_full 0.877
_diffrn_reflns_point_group_measured_fraction_max 0.867
_diffrn_reflns_theta_full 25.242
_diffrn_reflns_theta_max 26.344
_diffrn_reflns_theta_min 2.212
_exptl_absorpt_coefficient_mu 0.209
_exptl_absorpt_correction_T_max 0.7456
_exptl_absorpt_correction_T_min 0.6776
_exptl_absorpt_correction_type multi-scan
_exptl_absorpt_process_details sadabs
_exptl_crystal_colour colourless
_exptl_crystal_density_diffrn 1.347
_exptl_crystal_description Block
_exptl_crystal_F_000 710
_exptl_crystal_size_max 0.220
_exptl_crystal_size_mid 0.200
_exptl_crystal_size_min 0.200
_refine_diff_density_max 0.375
_refine_diff_density_min -0.662
_refine_diff_density_rms 0.052
_refine_ls_abs_structure_details
; 
 Flack x determined using 3441 quotients [(I+)-(I-)]/[(I+)+(I-)] 
 (Parsons, Flack and Wagner, Acta Cryst. B69 (2013) 249-259). 
;
_refine_ls_abs_structure_Flack 0.28(3)
_refine_ls_extinction_method none
_refine_ls_goodness_of_fit_ref 1.078
_refine_ls_hydrogen_treatment mixed
_refine_ls_matrix_type full
_refine_ls_number_parameters 921
_refine_ls_number_reflns 11816
_refine_ls_number_restraints 106
_refine_ls_restrained_S_all 1.087
_refine_ls_R_factor_all 0.0788
_refine_ls_R_factor_gt 0.0566
_refine_ls_shift/su_max 0.000
_refine_ls_shift/su_mean 0.000
_refine_ls_structure_factor_coef Fsqd
_refine_ls_weighting_details 'w=1/[\s^2^(Fo^2^)+(0.0313P)^2^+1.9783P] where P=(Fo^2^+2Fc^2^)/3'
_refine_ls_weighting_scheme calc
_refine_ls_wR_factor_gt 0.1134
_refine_ls_wR_factor_ref 0.1270
_reflns_Friedel_coverage 0.746
_reflns_Friedel_fraction_full 0.757
_reflns_Friedel_fraction_max 0.741
_reflns_number_gt 9805
_reflns_number_total 11816
_reflns_threshold_expression 'I > 2\s(I)'
_cod_data_source_file c7nj05125e2.cif
_cod_data_source_block L
_cod_depositor_comments 'Adding full bibliography for 7057111--7057115.cif.'
_cod_original_formula_sum 'C33 H34.50 Cl1.50 N7 O6'
_cod_database_code 7057111
_shelx_shelxl_version_number 2018/1
_shelx_space_group_comment
; 
The symmetry employed for this shelxl refinement is uniquely defined 
by the following loop, which should always be used as a source of 
symmetry information in preference to the above space-group names. 
They are only intended as comments. 
;
_shelx_estimated_absorpt_t_min 0.955
_shelx_estimated_absorpt_t_max 0.959

loop_
_space_group_symop_operation_xyz
'x, y, z'

loop_
_atom_site_label
_atom_site_type_symbol
_atom_site_fract_x
_atom_site_fract_y
_atom_site_fract_z
_atom_site_U_iso_or_equiv
_atom_site_adp_type
_atom_site_occupancy
_atom_site_site_symmetry_order
_atom_site_calc_flag
_atom_site_refinement_flags_posn
_atom_site_refinement_flags_adp
_atom_site_refinement_flags_occupancy
_atom_site_disorder_assembly
_atom_site_disorder_group
C1 C 0.9089(6) 1.0822(5) 0.2588(4) 0.0341(13) Uani 1 1 d . . . . .
H1A H 0.900711 1.171094 0.255990 0.041 Uiso 1 1 calc R U . . .
H1B H 1.005416 1.042762 0.273440 0.041 Uiso 1 1 calc R U . . .
C2 C 0.8051(5) 1.0498(5) 0.3292(3) 0.0290(11) Uani 1 1 d . . . . .
C3 C 0.7320(6) 1.1378(5) 0.3854(4) 0.0325(12) Uani 1 1 d . . . . .
H3 H 0.746839 1.217996 0.378894 0.039 Uiso 1 1 calc R U . . .
C4 C 0.6369(6) 1.1068(5) 0.4510(4) 0.0378(13) Uani 1 1 d . . . . .
H4 H 0.586911 1.166629 0.489142 0.045 Uiso 1 1 calc R U . . .
C5 C 0.6142(6) 0.9897(5) 0.4615(4) 0.0341(12) Uani 1 1 d . . . . .
H5 H 0.548331 0.970196 0.506104 0.041 Uiso 1 1 calc R U . . .
C6 C 0.6884(6) 0.9007(5) 0.4063(4) 0.0311(12) Uani 1 1 d . . . . .
C7 C 0.7833(6) 0.9321(5) 0.3412(3) 0.0307(12) Uani 1 1 d . . . . .
H7 H 0.834684 0.871753 0.303817 0.037 Uiso 1 1 calc R U . . .
C8 C 0.6641(7) 0.7731(5) 0.4149(4) 0.0388(14) Uani 1 1 d . . . . .
H8A H 0.579747 0.771217 0.385269 0.047 Uiso 1 1 calc R U . . .
H8B H 0.745607 0.717922 0.385606 0.047 Uiso 1 1 calc R U . . .
C9 C 0.5180(6) 0.7336(5) 0.5539(4) 0.0366(13) Uani 1 1 d . . . . .
H9 H 0.426601 0.765241 0.535363 0.044 Uiso 1 1 calc R U . . .
C10 C 0.5504(6) 0.6839(5) 0.6339(4) 0.0388(14) Uani 1 1 d . . . . .
H10 H 0.483669 0.674869 0.681122 0.047 Uiso 1 1 calc R U . . .
C11 C 0.7469(6) 0.6770(5) 0.5570(4) 0.0324(12) Uani 1 1 d . . . . .
H11 H 0.844498 0.662683 0.539101 0.039 Uiso 1 1 calc R U . . .
C12 C 1.0028(5) 1.0647(5) 0.1099(4) 0.0330(12) Uani 1 1 d . . . . .
H12A H 1.019156 1.146637 0.115844 0.040 Uiso 1 1 calc R U . . .
H12B H 0.975593 1.061326 0.050663 0.040 Uiso 1 1 calc R U . . .
C13 C 1.1377(5) 0.9713(5) 0.1224(3) 0.0263(11) Uani 1 1 d . . . . .
C14 C 1.2652(6) 1.0052(5) 0.1255(3) 0.0318(12) Uani 1 1 d . . . . .
H14 H 1.268322 1.088535 0.122648 0.038 Uiso 1 1 calc R U . . .
C15 C 1.3868(6) 0.9168(6) 0.1327(4) 0.0389(14) Uani 1 1 d . . . . .
H15 H 1.473886 0.939885 0.133955 0.047 Uiso 1 1 calc R U . . .
C16 C 1.3841(6) 0.7958(6) 0.1381(4) 0.0404(14) Uani 1 1 d . . . . .
H16 H 1.469132 0.736430 0.143197 0.048 Uiso 1 1 calc R U . . .
C17 C 1.2585(6) 0.7594(5) 0.1361(3) 0.0332(13) Uani 1 1 d . . . . .
C18 C 1.1352(6) 0.8483(5) 0.1273(3) 0.0302(12) Uani 1 1 d . . . . .
H18 H 1.048660 0.824843 0.124693 0.036 Uiso 1 1 calc R U . . .
C19 C 1.2506(7) 0.6272(5) 0.1491(4) 0.0444(15) Uani 1 1 d . . . . .
H19A H 1.178324 0.611526 0.113963 0.053 Uiso 1 1 calc R U . . .
H19B H 1.342313 0.575117 0.129569 0.053 Uiso 1 1 calc R U . . .
C20 C 1.3082(7) 0.5636(5) 0.3010(4) 0.0432(15) Uani 1 1 d . U . . .
H20 H 1.407203 0.552488 0.289178 0.052 Uiso 1 1 calc R U . . .
C21 C 1.1028(7) 0.5744(5) 0.3677(4) 0.0438(14) Uani 1 1 d . U . . .
H21 H 1.029616 0.571855 0.412120 0.053 Uiso 1 1 calc R U . . .
C22 C 1.0849(7) 0.6047(5) 0.2822(4) 0.0422(14) Uani 1 1 d . U . . .
H22 H 0.997895 0.626989 0.256621 0.051 Uiso 1 1 calc R U . . .
C23 C 0.7513(6) 1.1096(5) 0.1448(4) 0.0329(12) Uani 1 1 d . . . . .
H23A H 0.753546 1.195550 0.129688 0.040 Uiso 1 1 calc R U . . .
H23B H 0.677483 1.107326 0.192645 0.040 Uiso 1 1 calc R U . . .
C24 C 0.7162(5) 1.0521(5) 0.0664(4) 0.0296(12) Uani 1 1 d . . . . .
C25 C 0.6535(6) 1.1240(5) -0.0018(4) 0.0375(13) Uani 1 1 d . . . . .
H25 H 0.635710 1.209853 -0.000975 0.045 Uiso 1 1 calc R U . . .
C26 C 0.6170(7) 1.0700(6) -0.0712(4) 0.0502(17) Uani 1 1 d . . . . .
H26 H 0.574276 1.119421 -0.117519 0.060 Uiso 1 1 calc R U . . .
C27 C 0.6423(7) 0.9455(6) -0.0730(4) 0.0474(16) Uani 1 1 d . . . . .
H27 H 0.617410 0.909621 -0.120753 0.057 Uiso 1 1 calc R U . . .
C28 C 0.7041(6) 0.8719(5) -0.0053(4) 0.0357(13) Uani 1 1 d . . . . .
C29 C 0.7408(6) 0.9264(5) 0.0633(4) 0.0316(12) Uani 1 1 d . . . . .
H29 H 0.783799 0.876671 0.109372 0.038 Uiso 1 1 calc R U . . .
C30 C 0.7261(7) 0.7349(6) -0.0039(4) 0.0454(15) Uani 1 1 d . . . . .
H30A H 0.782036 0.698594 0.044961 0.055 Uiso 1 1 calc R U . . .
H30B H 0.633571 0.712679 0.006022 0.055 Uiso 1 1 calc R U . . .
C31 C 0.7346(7) 0.6614(5) -0.1510(4) 0.0434(15) Uani 1 1 d . . . . .
H31 H 0.635763 0.672677 -0.152634 0.052 Uiso 1 1 calc R U . . .
C32 C 0.9414(7) 0.6566(5) -0.1068(4) 0.0430(15) Uani 1 1 d . . . . .
H32 H 1.012973 0.663888 -0.071863 0.052 Uiso 1 1 calc R U . . .
C33 C 0.9604(7) 0.6172(5) -0.1883(4) 0.0445(15) Uani 1 1 d . . . . .
H33 H 1.047750 0.591755 -0.221289 0.053 Uiso 1 1 calc R U . . .
C34 C 0.9065(5) -0.0716(5) 0.7044(4) 0.0361(14) Uani 1 1 d . . . . .
H34A H 0.933574 -0.066784 0.763435 0.043 Uiso 1 1 calc R U . . .
H34B H 0.898666 -0.155949 0.697786 0.043 Uiso 1 1 calc R U . . .
C35 C 0.7659(5) 0.0122(5) 0.6942(3) 0.0276(11) Uani 1 1 d . . . . .
C36 C 0.7503(5) 0.1391(5) 0.6922(4) 0.0298(12) Uani 1 1 d . . . . .
H36 H 0.830660 0.172490 0.693528 0.036 Uiso 1 1 calc R U . . .
C37 C 0.6193(5) 0.2148(4) 0.6884(3) 0.0269(11) Uani 1 1 d . . . . .
C38 C 0.5013(6) 0.1662(5) 0.6870(4) 0.0325(12) Uani 1 1 d . . . . .
H38 H 0.410571 0.218380 0.685603 0.039 Uiso 1 1 calc R U . . .
C39 C 0.5161(6) 0.0409(5) 0.6877(4) 0.0354(13) Uani 1 1 d . . . . .
H39 H 0.435872 0.007726 0.685593 0.042 Uiso 1 1 calc R U . . .
C40 C 0.6477(5) -0.0349(5) 0.6915(3) 0.0290(11) Uani 1 1 d . . . . .
H40 H 0.657397 -0.120269 0.692258 0.035 Uiso 1 1 calc R U . . .
C41 C 0.6024(6) 0.3517(4) 0.6849(4) 0.0326(12) Uani 1 1 d . . . . .
H41A H 0.530170 0.387013 0.730580 0.039 Uiso 1 1 calc R U . . .
H41B H 0.692408 0.371463 0.695557 0.039 Uiso 1 1 calc R U . . .
C42 C 0.4280(5) 0.4434(5) 0.5775(4) 0.0320(12) Uani 1 1 d . U . . .
H42 H 0.345780 0.448557 0.616156 0.038 Uiso 1 1 calc R U . . .
C43 C 0.5676(7) 0.4527(5) 0.4608(4) 0.0422(14) Uani 1 1 d . U . . .
H43 H 0.600007 0.466063 0.402118 0.051 Uiso 1 1 calc R U . . .
C44 C 0.6481(6) 0.4099(5) 0.5266(4) 0.0357(13) Uani 1 1 d . U . . .
H44 H 0.747962 0.387771 0.523013 0.043 Uiso 1 1 calc R U . . .
C45 C 1.1569(5) -0.1075(5) 0.6678(4) 0.0372(14) Uani 1 1 d . . . . .
H45A H 1.230042 -0.097059 0.621083 0.045 Uiso 1 1 calc R U . . .
H45B H 1.159348 -0.195296 0.676962 0.045 Uiso 1 1 calc R U . . .
C46 C 1.1880(5) -0.0591(5) 0.7503(4) 0.0337(13) Uani 1 1 d . . . . .
C47 C 1.2402(6) -0.1372(5) 0.8193(4) 0.0421(15) Uani 1 1 d . . . . .
H47 H 1.252299 -0.222461 0.816554 0.051 Uiso 1 1 calc R U . . .
C48 C 1.2743(7) -0.0887(6) 0.8918(4) 0.0480(16) Uani 1 1 d . . . . .
H48 H 1.310807 -0.141938 0.938215 0.058 Uiso 1 1 calc R U . . .
C49 C 1.2564(7) 0.0346(6) 0.8980(4) 0.0457(15) Uani 1 1 d . . . . .
H49 H 1.282307 0.065400 0.947671 0.055 Uiso 1 1 calc R U . . .
C50 C 1.1999(6) 0.1146(5) 0.8309(4) 0.0338(12) Uani 1 1 d . . . . .
C51 C 1.1661(5) 0.0669(5) 0.7583(4) 0.0326(12) Uani 1 1 d . . . . .
H51 H 1.127131 0.120688 0.712792 0.039 Uiso 1 1 calc R U . . .
C52 C 1.1848(7) 0.2512(6) 0.8346(4) 0.0423(14) Uani 1 1 d . . . . .
H52A H 1.276947 0.267696 0.844406 0.051 Uiso 1 1 calc R U . . .
H52B H 1.156741 0.291489 0.778486 0.051 Uiso 1 1 calc R U . . .
C53 C 1.1111(13) 0.3372(7) 0.9786(5) 0.083(3) Uani 1 1 d D U . . .
H53 H 1.202368 0.333066 0.996102 0.100 Uiso 1 1 calc R U . . .
C54 C 0.8775(15) 0.3729(8) 0.9762(8) 0.111(4) Uani 1 1 d D U . . .
H54 H 0.779937 0.398702 0.992927 0.133 Uiso 1 1 calc R U . . .
C55 C 0.9366(9) 0.3234(6) 0.9019(5) 0.062(2) Uani 1 1 d . U . . .
H55 H 0.888139 0.305913 0.856106 0.075 Uiso 1 1 calc R U . . .
C56 C 0.9953(6) -0.0773(5) 0.5550(4) 0.0401(14) Uani 1 1 d . . . . .
H56A H 0.899289 -0.036027 0.540563 0.048 Uiso 1 1 calc R U . . .
H56B H 1.001428 -0.165861 0.556877 0.048 Uiso 1 1 calc R U . . .
C57 C 1.1003(6) -0.0456(5) 0.4843(4) 0.0347(13) Uani 1 1 d . . . . .
C58 C 1.1767(6) -0.1350(5) 0.4300(4) 0.0369(13) Uani 1 1 d . . . . .
H58 H 1.164631 -0.215986 0.438816 0.044 Uiso 1 1 calc R U . . .
C59 C 1.2689(7) -0.1061(5) 0.3643(4) 0.0402(14) Uani 1 1 d . . . . .
H59 H 1.318272 -0.166956 0.326804 0.048 Uiso 1 1 calc R U . . .
C60 C 1.2913(6) 0.0100(5) 0.3516(4) 0.0381(13) Uani 1 1 d . . . . .
H60 H 1.356859 0.027656 0.306131 0.046 Uiso 1 1 calc R U . . .
C61 C 1.2186(6) 0.1014(5) 0.4047(4) 0.0324(12) Uani 1 1 d . . . . .
C62 C 1.1231(6) 0.0723(5) 0.4702(4) 0.0357(13) Uani 1 1 d . . . . .
H62 H 1.071848 0.133909 0.506515 0.043 Uiso 1 1 calc R U . . .
C63 C 1.2422(7) 0.2297(5) 0.3911(4) 0.0421(14) Uani 1 1 d . . . . .
H63A H 1.159801 0.286474 0.418270 0.051 Uiso 1 1 calc R U . . .
H63B H 1.325552 0.234661 0.420638 0.051 Uiso 1 1 calc R U . . .
C64 C 1.3888(7) 0.2653(6) 0.2517(4) 0.0452(15) Uani 1 1 d . . . . .
H64 H 1.480370 0.240558 0.271305 0.054 Uiso 1 1 calc R U . . .
C65 C 1.3557(8) 0.3047(6) 0.1701(5) 0.0526(18) Uani 1 1 d . . . . .
H65 H 1.422167 0.311345 0.122259 0.063 Uiso 1 1 calc R U . . .
C66 C 1.1611(7) 0.3106(5) 0.2455(5) 0.0457(16) Uani 1 1 d . . . . .
H66 H 1.063541 0.322037 0.263026 0.055 Uiso 1 1 calc R U . . .
Cl1 Cl 0.04472(12) 0.40593(11) 0.60938(8) 0.0300(3) Uani 1 1 d . . . . .
Cl2 Cl 0.74299(19) 0.50995(16) 0.21248(13) 0.0647(5) Uani 1 1 d D . . . .
Cl3 Cl 0.4002(2) 0.51313(15) 0.90490(13) 0.0642(5) Uani 1 1 d . . . . .
N1 N 0.8873(4) 1.0448(4) 0.1726(3) 0.0257(9) Uani 1 1 d . . . . .
N2 N 0.6444(5) 0.7286(4) 0.5054(3) 0.0319(10) Uani 1 1 d . . . . .
N3 N 0.6952(5) 0.6485(4) 0.6360(3) 0.0369(11) Uani 1 1 d . . . . .
N4 N 1.2148(5) 0.5969(4) 0.2410(3) 0.0372(11) Uani 1 1 d . U . . .
N5 N 1.2442(6) 0.5483(4) 0.3785(3) 0.0419(12) Uani 1 1 d . U . . .
N6 N 0.7985(5) 0.6842(4) -0.0844(3) 0.0374(11) Uani 1 1 d . . . . .
N7 N 0.8290(6) 0.6210(4) -0.2139(3) 0.0441(13) Uani 1 1 d D . . . .
H7A H 0.802(7) 0.614(6) -0.265(2) 0.053 Uiso 1 1 d D U . . .
N8 N 0.4295(5) 0.4734(4) 0.4948(3) 0.0383(11) Uani 1 1 d D U . . .
H8C H 0.358(5) 0.507(5) 0.463(3) 0.046 Uiso 1 1 d D U . . .
N9 N 0.5597(4) 0.4044(4) 0.5992(3) 0.0277(9) Uani 1 1 d . U . . .
N10 N 1.0172(4) -0.0430(4) 0.6415(3) 0.0283(10) Uani 1 1 d . . . . .
N11 N 1.0792(7) 0.3028(4) 0.9043(3) 0.0476(14) Uani 1 1 d . U . . .
N12 N 0.9881(16) 0.3786(7) 1.0231(5) 0.121(4) Uani 1 1 d D U . . .
H12 H 0.968(6) 0.409(9) 1.074(3) 0.145 Uiso 1 1 d D U . . .
N13 N 1.2634(5) 0.2684(4) 0.2999(3) 0.0359(11) Uani 1 1 d . . . . .
N14 N 1.2098(6) 0.3339(5) 0.1668(4) 0.0517(15) Uani 1 1 d . . . . .
O1 O 0.0730(5) 0.5251(4) 0.6125(3) 0.0549(12) Uani 1 1 d . . . . .
O2 O -0.0198(4) 0.4000(4) 0.5310(3) 0.0468(11) Uani 1 1 d . . . . .
O3 O -0.0502(4) 0.3839(4) 0.6828(3) 0.0474(11) Uani 1 1 d . . . . .
O4 O 0.1742(4) 0.3167(4) 0.6104(3) 0.0418(10) Uani 1 1 d . . . . .
O9 O 0.2621(6) 0.5590(6) 0.9431(4) 0.0883(18) Uani 1 1 d . . . . .
O10 O 0.4371(7) 0.3865(5) 0.9124(5) 0.098(2) Uani 1 1 d . . . . .
O5A O 0.759(4) 0.3966(14) 0.2550(19) 0.177(14) Uani 0.45(2) 1 d D . P A 1
O6A O 0.6573(13) 0.4946(14) 0.1379(8) 0.065(5) Uani 0.45(2) 1 d D . P A 1
O7A O 0.8541(15) 0.5410(15) 0.1594(11) 0.054(5) Uani 0.45(2) 1 d D . P A 1
O8A O 0.6552(18) 0.6022(16) 0.2525(13) 0.071(5) Uani 0.45(2) 1 d D . P A 1
O6B O 0.632(3) 0.475(3) 0.185(3) 0.39(3) Uani 0.55(2) 1 d D . P A 2
O8B O 0.720(4) 0.6363(18) 0.2256(18) 0.198(16) Uani 0.55(2) 1 d D . P A 2
O7B O 0.8722(18) 0.480(4) 0.1715(14) 0.177(14) Uani 0.55(2) 1 d D . P A 2
O5B O 0.8015(15) 0.462(2) 0.2985(12) 0.157(12) Uani 0.55(2) 1 d D . P A 2
O11A O 0.4420(12) 0.5632(8) 0.8275(6) 0.046(4) Uani 0.511(19) 1 d . . P B 3
O12A O 0.4975(13) 0.5429(15) 0.9696(7) 0.078(6) Uani 0.511(19) 1 d . . P B 3
O11B O 0.328(2) 0.5203(16) 0.8133(11) 0.131(10) Uani 0.489(19) 1 d . . P B 4
O12B O 0.467(2) 0.5950(17) 0.895(3) 0.20(2) Uani 0.489(19) 1 d . . P B 4

loop_
_atom_site_aniso_label
_atom_site_aniso_U_11
_atom_site_aniso_U_22
_atom_site_aniso_U_33
_atom_site_aniso_U_23
_atom_site_aniso_U_13
_atom_site_aniso_U_12
C1 0.030(3) 0.034(3) 0.041(3) -0.005(2) -0.009(3) -0.008(2)
C2 0.028(3) 0.033(3) 0.027(3) -0.003(2) -0.006(2) -0.008(2)
C3 0.038(3) 0.026(3) 0.034(3) -0.003(2) -0.003(2) -0.009(2)
C4 0.048(4) 0.028(3) 0.033(3) -0.011(2) 0.002(3) -0.002(2)
C5 0.042(3) 0.035(3) 0.026(3) -0.003(2) -0.002(2) -0.011(2)
C6 0.040(3) 0.028(3) 0.027(3) -0.002(2) -0.010(2) -0.007(2)
C7 0.030(3) 0.032(3) 0.029(3) -0.005(2) -0.003(2) -0.004(2)
C8 0.056(4) 0.036(3) 0.028(3) -0.003(2) -0.002(3) -0.016(3)
C9 0.031(3) 0.031(3) 0.048(4) -0.006(3) 0.001(3) -0.009(2)
C10 0.048(4) 0.029(3) 0.042(4) -0.010(2) 0.014(3) -0.019(3)
C11 0.031(3) 0.025(3) 0.042(3) -0.007(2) 0.002(2) -0.008(2)
C12 0.029(3) 0.031(3) 0.037(3) 0.010(2) 0.000(2) -0.006(2)
C13 0.025(3) 0.029(3) 0.022(3) 0.001(2) 0.002(2) -0.003(2)
C14 0.031(3) 0.036(3) 0.030(3) 0.000(2) 0.003(2) -0.013(2)
C15 0.025(3) 0.061(4) 0.029(3) -0.004(3) 0.002(2) -0.010(3)
C16 0.032(3) 0.057(4) 0.023(3) 0.000(3) 0.005(2) 0.005(3)
C17 0.044(3) 0.031(3) 0.021(3) -0.004(2) 0.000(2) 0.001(2)
C18 0.029(3) 0.033(3) 0.028(3) 0.001(2) 0.000(2) -0.008(2)
C19 0.068(4) 0.029(3) 0.029(3) -0.001(2) -0.001(3) 0.001(3)
C20 0.048(4) 0.037(3) 0.043(4) 0.003(3) -0.012(3) -0.005(3)
C21 0.055(4) 0.037(3) 0.038(3) -0.001(3) -0.003(3) -0.008(3)
C22 0.049(4) 0.031(3) 0.046(4) -0.001(3) -0.010(3) -0.006(3)
C23 0.030(3) 0.030(3) 0.036(3) -0.003(2) -0.003(2) 0.000(2)
C24 0.021(3) 0.036(3) 0.031(3) 0.001(2) 0.001(2) -0.007(2)
C25 0.032(3) 0.040(3) 0.036(3) 0.006(3) -0.001(2) -0.002(2)
C26 0.050(4) 0.062(4) 0.032(4) 0.006(3) -0.008(3) 0.001(3)
C27 0.058(4) 0.060(4) 0.027(3) -0.006(3) 0.000(3) -0.018(3)
C28 0.036(3) 0.045(3) 0.027(3) -0.003(2) 0.007(2) -0.013(3)
C29 0.029(3) 0.035(3) 0.030(3) 0.001(2) 0.004(2) -0.009(2)
C30 0.063(4) 0.048(4) 0.031(3) -0.009(3) 0.011(3) -0.030(3)
C31 0.054(4) 0.044(3) 0.039(4) -0.009(3) -0.001(3) -0.025(3)
C32 0.047(4) 0.038(3) 0.046(4) 0.005(3) -0.007(3) -0.015(3)
C33 0.057(4) 0.032(3) 0.041(4) 0.003(3) 0.011(3) -0.010(3)
C34 0.029(3) 0.025(3) 0.053(4) 0.011(3) -0.005(3) -0.007(2)
C35 0.024(3) 0.028(3) 0.030(3) 0.002(2) 0.001(2) -0.005(2)
C36 0.024(3) 0.029(3) 0.039(3) 0.004(2) -0.008(2) -0.010(2)
C37 0.029(3) 0.024(2) 0.028(3) -0.001(2) -0.007(2) -0.004(2)
C38 0.022(3) 0.036(3) 0.036(3) -0.004(2) 0.004(2) -0.002(2)
C39 0.025(3) 0.038(3) 0.045(3) -0.003(3) 0.000(2) -0.014(2)
C40 0.030(3) 0.024(3) 0.034(3) -0.001(2) 0.003(2) -0.010(2)
C41 0.038(3) 0.028(3) 0.032(3) -0.005(2) -0.009(2) -0.004(2)
C42 0.027(3) 0.030(3) 0.040(3) 0.000(2) -0.006(2) -0.010(2)
C43 0.058(4) 0.032(3) 0.038(3) -0.002(2) 0.001(3) -0.016(3)
C44 0.029(3) 0.031(3) 0.048(4) -0.008(2) 0.004(3) -0.011(2)
C45 0.020(3) 0.030(3) 0.057(4) -0.003(3) -0.004(3) 0.003(2)
C46 0.022(3) 0.032(3) 0.045(3) 0.004(2) -0.004(2) -0.004(2)
C47 0.034(3) 0.038(3) 0.050(4) 0.012(3) -0.004(3) -0.003(2)
C48 0.048(4) 0.051(4) 0.036(4) 0.017(3) -0.007(3) 0.002(3)
C49 0.048(4) 0.060(4) 0.027(3) 0.004(3) -0.002(3) -0.010(3)
C50 0.029(3) 0.042(3) 0.031(3) 0.004(2) 0.003(2) -0.011(2)
C51 0.027(3) 0.034(3) 0.036(3) 0.009(2) -0.005(2) -0.009(2)
C52 0.048(4) 0.047(3) 0.036(3) 0.003(3) 0.002(3) -0.023(3)
C53 0.183(9) 0.053(4) 0.038(4) 0.010(4) -0.022(5) -0.073(5)
C54 0.173(11) 0.035(4) 0.103(8) -0.002(5) 0.091(8) -0.020(6)
C55 0.068(5) 0.047(4) 0.064(5) 0.003(3) 0.024(4) -0.011(3)
C56 0.034(3) 0.034(3) 0.055(4) -0.011(3) -0.007(3) -0.008(2)
C57 0.028(3) 0.041(3) 0.035(3) -0.006(2) -0.011(2) -0.005(2)
C58 0.050(4) 0.024(3) 0.037(3) -0.009(2) -0.012(3) -0.003(2)
C59 0.053(4) 0.030(3) 0.034(3) -0.012(2) -0.008(3) 0.002(3)
C60 0.041(3) 0.036(3) 0.034(3) -0.005(2) -0.004(3) -0.002(3)
C61 0.035(3) 0.032(3) 0.031(3) -0.009(2) -0.005(2) -0.005(2)
C62 0.038(3) 0.026(3) 0.044(3) -0.015(2) -0.002(3) -0.005(2)
C63 0.052(4) 0.036(3) 0.040(3) -0.016(3) 0.006(3) -0.011(3)
C64 0.038(3) 0.048(4) 0.048(4) -0.014(3) 0.008(3) -0.008(3)
C65 0.061(5) 0.044(4) 0.054(4) -0.011(3) 0.012(4) -0.017(3)
C66 0.047(4) 0.029(3) 0.065(5) -0.002(3) -0.003(3) -0.016(3)
Cl1 0.0248(6) 0.0312(6) 0.0332(7) -0.0014(5) -0.0005(5) -0.0055(5)
Cl2 0.0497(10) 0.0529(11) 0.0752(13) 0.0038(9) 0.0208(9) 0.0093(8)
Cl3 0.0891(14) 0.0379(9) 0.0625(11) -0.0053(7) 0.0331(11) -0.0235(9)
N1 0.022(2) 0.025(2) 0.029(2) 0.0012(17) -0.0017(18) -0.0042(16)
N2 0.037(3) 0.024(2) 0.036(3) -0.0029(19) 0.000(2) -0.0098(19)
N3 0.048(3) 0.025(2) 0.039(3) -0.006(2) 0.001(2) -0.011(2)
N4 0.054(3) 0.022(2) 0.032(3) -0.0013(19) -0.007(2) 0.000(2)
N5 0.060(3) 0.031(2) 0.034(3) 0.000(2) -0.009(2) -0.008(2)
N6 0.049(3) 0.037(3) 0.030(3) -0.002(2) 0.001(2) -0.016(2)
N7 0.075(4) 0.031(3) 0.027(3) -0.005(2) 0.000(3) -0.016(2)
N8 0.041(3) 0.033(2) 0.044(3) 0.007(2) -0.016(2) -0.012(2)
N9 0.028(2) 0.021(2) 0.035(2) -0.0031(17) -0.0035(19) -0.0074(16)
N10 0.020(2) 0.025(2) 0.038(3) 0.0002(18) 0.0004(19) -0.0027(17)
N11 0.087(4) 0.038(3) 0.023(3) 0.000(2) -0.004(3) -0.027(3)
N12 0.276(13) 0.046(4) 0.044(5) -0.011(3) 0.056(6) -0.070(6)
N13 0.038(3) 0.028(2) 0.042(3) -0.008(2) 0.005(2) -0.009(2)
N14 0.066(4) 0.036(3) 0.058(4) 0.005(3) -0.011(3) -0.021(3)
O1 0.051(3) 0.034(2) 0.082(4) -0.008(2) -0.005(2) -0.014(2)
O2 0.037(2) 0.065(3) 0.036(2) -0.006(2) -0.0063(19) -0.006(2)
O3 0.038(2) 0.059(3) 0.042(3) 0.001(2) 0.011(2) -0.012(2)
O4 0.022(2) 0.042(2) 0.057(3) 0.0050(19) -0.0015(18) -0.0013(16)
O9 0.066(4) 0.099(5) 0.088(5) 0.001(3) 0.015(3) -0.005(3)
O10 0.102(5) 0.041(3) 0.148(6) 0.022(3) -0.036(5) -0.008(3)
O5A 0.28(4) 0.035(9) 0.19(2) 0.015(11) -0.01(2) 0.007(12)
O6A 0.031(7) 0.105(11) 0.068(9) -0.049(7) -0.005(6) -0.020(6)
O7A 0.044(9) 0.077(9) 0.043(7) 0.014(7) -0.014(7) -0.022(7)
O8A 0.059(8) 0.069(10) 0.065(9) -0.030(7) 0.017(7) 0.026(7)
O6B 0.085(15) 0.25(3) 0.85(10) 0.07(5) -0.03(3) -0.118(19)
O8B 0.32(4) 0.109(16) 0.15(2) -0.056(15) -0.16(2) 0.06(2)
O7B 0.056(9) 0.36(4) 0.084(15) -0.128(19) -0.004(9) 0.056(17)
O5B 0.070(9) 0.19(2) 0.147(17) 0.121(16) 0.041(10) 0.034(11)
O11A 0.048(7) 0.038(5) 0.045(6) 0.007(4) 0.019(4) -0.009(4)
O12A 0.081(9) 0.139(14) 0.041(6) -0.019(6) -0.005(5) -0.076(9)
O11B 0.134(18) 0.121(14) 0.097(13) -0.020(9) 0.034(11) 0.043(12)
O12B 0.097(13) 0.092(13) 0.45(6) 0.08(2) -0.09(2) -0.072(11)

loop_
_atom_type_symbol
_atom_type_description
_atom_type_scat_dispersion_real
_atom_type_scat_dispersion_imag
_atom_type_scat_source
C C 0.0033 0.0016 'International Tables Vol C Tables 4.2.6.8 and 6.1.1.4'
H H 0.0000 0.0000 'International Tables Vol C Tables 4.2.6.8 and 6.1.1.4'
N N 0.0061 0.0033 'International Tables Vol C Tables 4.2.6.8 and 6.1.1.4'
Cl Cl 0.1484 0.1585 'International Tables Vol C Tables 4.2.6.8 and 6.1.1.4'
O O 0.0106 0.0060 'International Tables Vol C Tables 4.2.6.8 and 6.1.1.4'

loop_
_geom_angle_atom_site_label_1
_geom_angle_atom_site_label_2
_geom_angle_atom_site_label_3
_geom_angle
N1 C1 C2 112.9(4)
N1 C1 H1A 109.0
C2 C1 H1A 109.0
N1 C1 H1B 109.0
C2 C1 H1B 109.0
H1A C1 H1B 107.8
C7 C2 C3 119.1(5)
C7 C2 C1 121.1(5)
C3 C2 C1 119.7(5)
C4 C3 C2 119.4(5)
C4 C3 H3 120.3
C2 C3 H3 120.3
C5 C4 C3 121.0(5)
C5 C4 H4 119.5
C3 C4 H4 119.5
C4 C5 C6 120.0(5)
C4 C5 H5 120.0
C6 C5 H5 120.0
C7 C6 C5 118.7(5)
C7 C6 C8 120.0(5)
C5 C6 C8 121.3(5)
C6 C7 C2 121.7(5)
C6 C7 H7 119.1
C2 C7 H7 119.1
N2 C8 C6 112.9(4)
N2 C8 H8A 109.0
C6 C8 H8A 109.0
N2 C8 H8B 109.0
C6 C8 H8B 109.0
H8A C8 H8B 107.8
C10 C9 N2 106.2(5)
C10 C9 H9 126.9
N2 C9 H9 126.9
C9 C10 N3 109.8(5)
C9 C10 H10 125.1
N3 C10 H10 125.1
N3 C11 N2 112.0(5)
N3 C11 H11 124.0
N2 C11 H11 124.0
N1 C12 C13 112.1(4)
N1 C12 H12A 109.2
C13 C12 H12A 109.2
N1 C12 H12B 109.2
C13 C12 H12B 109.2
H12A C12 H12B 107.9
C14 C13 C18 119.4(5)
C14 C13 C12 121.4(5)
C18 C13 C12 119.2(5)
C15 C14 C13 119.5(5)
C15 C14 H14 120.3
C13 C14 H14 120.3
C16 C15 C14 121.1(5)
C16 C15 H15 119.5
C14 C15 H15 119.5
C15 C16 C17 120.7(5)
C15 C16 H16 119.7
C17 C16 H16 119.7
C16 C17 C18 118.6(5)
C16 C17 C19 121.8(5)
C18 C17 C19 119.5(5)
C13 C18 C17 120.8(5)
C13 C18 H18 119.6
C17 C18 H18 119.6
N4 C19 C17 110.4(5)
N4 C19 H19A 109.6
C17 C19 H19A 109.6
N4 C19 H19B 109.6
C17 C19 H19B 109.6
H19A C19 H19B 108.1
N5 C20 N4 111.1(6)
N5 C20 H20 124.5
N4 C20 H20 124.5
C22 C21 N5 108.6(6)
C22 C21 H21 125.7
N5 C21 H21 125.7
N4 C22 C21 107.0(6)
N4 C22 H22 126.5
C21 C22 H22 126.5
N1 C23 C24 110.5(4)
N1 C23 H23A 109.6
C24 C23 H23A 109.6
N1 C23 H23B 109.6
C24 C23 H23B 109.6
H23A C23 H23B 108.1
C25 C24 C29 118.5(5)
C25 C24 C23 120.8(5)
C29 C24 C23 120.6(5)
C26 C25 C24 120.1(6)
C26 C25 H25 120.0
C24 C25 H25 120.0
C27 C26 C25 120.4(5)
C27 C26 H26 119.8
C25 C26 H26 119.8
C26 C27 C28 120.5(6)
C26 C27 H27 119.8
C28 C27 H27 119.8
C29 C28 C27 118.7(5)
C29 C28 C30 120.0(5)
C27 C28 C30 121.3(5)
C28 C29 C24 121.8(5)
C28 C29 H29 119.1
C24 C29 H29 119.1
N6 C30 C28 112.6(5)
N6 C30 H30A 109.1
C28 C30 H30A 109.1
N6 C30 H30B 109.1
C28 C30 H30B 109.1
H30A C30 H30B 107.8
N7 C31 N6 109.6(6)
N7 C31 H31 125.2
N6 C31 H31 125.2
C33 C32 N6 107.0(6)
C33 C32 H32 126.5
N6 C32 H32 126.5
C32 C33 N7 106.8(6)
C32 C33 H33 126.6
N7 C33 H33 126.6
N10 C34 C35 112.9(4)
N10 C34 H34A 109.0
C35 C34 H34A 109.0
N10 C34 H34B 109.0
C35 C34 H34B 109.0
H34A C34 H34B 107.8
C40 C35 C36 119.1(5)
C40 C35 C34 120.0(5)
C36 C35 C34 120.8(4)
C37 C36 C35 120.2(4)
C37 C36 H36 119.9
C35 C36 H36 119.9
C36 C37 C38 120.0(5)
C36 C37 C41 120.4(5)
C38 C37 C41 119.5(5)
C37 C38 C39 120.0(5)
C37 C38 H38 120.0
C39 C38 H38 120.0
C40 C39 C38 119.9(5)
C40 C39 H39 120.1
C38 C39 H39 120.1
C39 C40 C35 120.7(5)
C39 C40 H40 119.6
C35 C40 H40 119.6
N9 C41 C37 110.0(4)
N9 C41 H41A 109.7
C37 C41 H41A 109.7
N9 C41 H41B 109.7
C37 C41 H41B 109.7
H41A C41 H41B 108.2
N8 C42 N9 109.4(5)
N8 C42 H42 125.3
N9 C42 H42 125.3
C44 C43 N8 107.0(5)
C44 C43 H43 126.5
N8 C43 H43 126.5
C43 C44 N9 107.3(5)
C43 C44 H44 126.4
N9 C44 H44 126.4
N10 C45 C46 110.7(4)
N10 C45 H45A 109.5
C46 C45 H45A 109.5
N10 C45 H45B 109.5
C46 C45 H45B 109.5
H45A C45 H45B 108.1
C47 C46 C51 118.6(5)
C47 C46 C45 121.4(5)
C51 C46 C45 120.0(5)
C48 C47 C46 119.3(6)
C48 C47 H47 120.3
C46 C47 H47 120.3
C49 C48 C47 121.6(5)
C49 C48 H48 119.2
C47 C48 H48 119.2
C48 C49 C50 119.9(6)
C48 C49 H49 120.0
C50 C49 H49 120.0
C51 C50 C49 118.8(5)
C51 C50 C52 120.3(5)
C49 C50 C52 120.8(5)
C50 C51 C46 121.7(5)
C50 C51 H51 119.1
C46 C51 H51 119.1
N11 C52 C50 111.9(5)
N11 C52 H52A 109.2
C50 C52 H52A 109.2
N11 C52 H52B 109.2
C50 C52 H52B 109.2
H52A C52 H52B 107.9
N12 C53 N11 105.6(10)
N12 C53 H53 127.2
N11 C53 H53 127.2
C55 C54 N12 105.6(10)
C55 C54 H54 127.2
N12 C54 H54 127.2
C54 C55 N11 107.4(10)
C54 C55 H55 126.3
N11 C55 H55 126.3
N10 C56 C57 113.7(4)
N10 C56 H56A 108.8
C57 C56 H56A 108.8
N10 C56 H56B 108.8
C57 C56 H56B 108.8
H56A C56 H56B 107.7
C58 C57 C62 118.2(5)
C58 C57 C56 119.8(5)
C62 C57 C56 122.0(5)
C59 C58 C57 120.1(5)
C59 C58 H58 119.9
C57 C58 H58 119.9
C58 C59 C60 121.2(5)
C58 C59 H59 119.4
C60 C59 H59 119.4
C59 C60 C61 120.6(6)
C59 C60 H60 119.7
C61 C60 H60 119.7
C62 C61 C60 118.1(5)
C62 C61 C63 120.9(5)
C60 C61 C63 121.1(5)
C61 C62 C57 121.9(5)
C61 C62 H62 119.1
C57 C62 H62 119.1
N13 C63 C61 113.4(5)
N13 C63 H63A 108.9
C61 C63 H63A 108.9
N13 C63 H63B 108.9
C61 C63 H63B 108.9
H63A C63 H63B 107.7
C65 C64 N13 106.1(6)
C65 C64 H64 126.9
N13 C64 H64 126.9
C64 C65 N14 110.1(6)
C64 C65 H65 125.0
N14 C65 H65 125.0
N14 C66 N13 113.4(6)
N14 C66 H66 123.3
N13 C66 H66 123.3
O4 Cl1 O2 109.5(3)
O4 Cl1 O1 109.3(3)
O2 Cl1 O1 109.1(3)
O4 Cl1 O3 110.1(3)
O2 Cl1 O3 109.1(3)
O1 Cl1 O3 109.7(3)
O7B Cl2 O6B 121(2)
O8A Cl2 O5A 116.5(15)
O8A Cl2 O7A 115.4(11)
O5A Cl2 O7A 120.6(17)
O7B Cl2 O8B 105.4(18)
O6B Cl2 O8B 115(2)
O7B Cl2 O5B 90.6(12)
O6B Cl2 O5B 122(2)
O8B Cl2 O5B 98.3(14)
O8A Cl2 O6A 101.1(11)
O5A Cl2 O6A 101.0(17)
O7A Cl2 O6A 95.4(9)
O12B Cl3 O10 134.8(10)
O11A Cl3 O10 114.9(5)
O12B Cl3 O9 110.2(13)
O11A Cl3 O9 119.1(5)
O10 Cl3 O9 111.6(4)
O11A Cl3 O12A 104.7(7)
O10 Cl3 O12A 99.6(7)
O9 Cl3 O12A 103.9(6)
O12B Cl3 O11B 103.6(18)
O10 Cl3 O11B 95.3(7)
O9 Cl3 O11B 86.6(6)
C23 N1 C12 111.3(4)
C23 N1 C1 110.9(4)
C12 N1 C1 109.7(4)
C11 N2 C9 107.0(5)
C11 N2 C8 126.4(5)
C9 N2 C8 126.6(5)
C11 N3 C10 104.9(5)
C20 N4 C22 107.3(5)
C20 N4 C19 124.9(6)
C22 N4 C19 127.6(5)
C20 N5 C21 106.0(5)
C31 N6 C32 107.8(5)
C31 N6 C30 124.9(5)
C32 N6 C30 127.3(5)
C31 N7 C33 108.8(5)
C31 N7 H7A 120(5)
C33 N7 H7A 130(5)
C42 N8 C43 108.2(5)
C42 N8 H8C 130(4)
C43 N8 H8C 122(4)
C42 N9 C44 108.1(5)
C42 N9 C41 126.0(5)
C44 N9 C41 125.6(5)
C34 N10 C56 109.5(4)
C34 N10 C45 110.0(4)
C56 N10 C45 110.8(4)
C53 N11 C55 110.4(8)
C53 N11 C52 124.1(8)
C55 N11 C52 125.5(6)
C53 N12 C54 110.9(8)
C53 N12 H12 132(4)
C54 N12 H12 118(4)
C66 N13 C64 106.3(5)
C66 N13 C63 126.2(5)
C64 N13 C63 127.5(5)
C66 N14 C65 104.1(5)

loop_
_geom_bond_atom_site_label_1
_geom_bond_atom_site_label_2
_geom_bond_distance
C1 N1 1.484(7)
C1 C2 1.505(8)
C1 H1A 0.9900
C1 H1B 0.9900
C2 C7 1.395(7)
C2 C3 1.397(8)
C3 C4 1.395(8)
C3 H3 0.9500
C4 C5 1.391(8)
C4 H4 0.9500
C5 C6 1.398(8)
C5 H5 0.9500
C6 C7 1.391(8)
C6 C8 1.512(7)
C7 H7 0.9500
C8 N2 1.471(7)
C8 H8A 0.9900
C8 H8B 0.9900
C9 C10 1.365(8)
C9 N2 1.378(7)
C9 H9 0.9500
C10 N3 1.386(8)
C10 H10 0.9500
C11 N3 1.329(7)
C11 N2 1.348(7)
C11 H11 0.9500
C12 N1 1.468(7)
C12 C13 1.513(7)
C12 H12A 0.9900
C12 H12B 0.9900
C13 C14 1.394(7)
C13 C18 1.396(7)
C14 C15 1.379(8)
C14 H14 0.9500
C15 C16 1.374(9)
C15 H15 0.9500
C16 C17 1.388(8)
C16 H16 0.9500
C17 C18 1.397(7)
C17 C19 1.515(8)
C18 H18 0.9500
C19 N4 1.474(7)
C19 H19A 0.9900
C19 H19B 0.9900
C20 N5 1.324(8)
C20 N4 1.345(7)
C20 H20 0.9500
C21 C22 1.367(8)
C21 N5 1.373(8)
C21 H21 0.9500
C22 N4 1.355(8)
C22 H22 0.9500
C23 N1 1.457(6)
C23 C24 1.527(8)
C23 H23A 0.9900
C23 H23B 0.9900
C24 C25 1.393(7)
C24 C29 1.394(7)
C25 C26 1.392(9)
C25 H25 0.9500
C26 C27 1.379(9)
C26 H26 0.9500
C27 C28 1.392(8)
C27 H27 0.9500
C28 C29 1.386(8)
C28 C30 1.517(8)
C29 H29 0.9500
C30 N6 1.467(7)
C30 H30A 0.9900
C30 H30B 0.9900
C31 N7 1.311(8)
C31 N6 1.331(7)
C31 H31 0.9500
C32 C33 1.357(9)
C32 N6 1.378(8)
C32 H32 0.9500
C33 N7 1.375(8)
C33 H33 0.9500
C34 N10 1.465(7)
C34 C35 1.500(7)
C34 H34A 0.9900
C34 H34B 0.9900
C35 C40 1.385(7)
C35 C36 1.410(7)
C36 C37 1.376(7)
C36 H36 0.9500
C37 C38 1.392(7)
C37 C41 1.520(7)
C38 C39 1.393(8)
C38 H38 0.9500
C39 C40 1.381(8)
C39 H39 0.9500
C40 H40 0.9500
C41 N9 1.480(7)
C41 H41A 0.9900
C41 H41B 0.9900
C42 N8 1.307(7)
C42 N9 1.334(6)
C42 H42 0.9500
C43 C44 1.348(8)
C43 N8 1.378(8)
C43 H43 0.9500
C44 N9 1.361(7)
C44 H44 0.9500
C45 N10 1.478(6)
C45 C46 1.517(8)
C45 H45A 0.9900
C45 H45B 0.9900
C46 C47 1.401(8)
C46 C51 1.408(8)
C47 C48 1.392(9)
C47 H47 0.9500
C48 C49 1.378(9)
C48 H48 0.9500
C49 C50 1.402(8)
C49 H49 0.9500
C50 C51 1.386(8)
C50 C52 1.527(8)
C51 H51 0.9500
C52 N11 1.478(8)
C52 H52A 0.9900
C52 H52B 0.9900
C53 N12 1.334(15)
C53 N11 1.334(9)
C53 H53 0.9500
C54 C55 1.342(12)
C54 N12 1.380(16)
C54 H54 0.9500
C55 N11 1.367(9)
C55 H55 0.9500
C56 N10 1.476(7)
C56 C57 1.513(8)
C56 H56A 0.9900
C56 H56B 0.9900
C57 C58 1.399(8)
C57 C62 1.402(8)
C58 C59 1.370(9)
C58 H58 0.9500
C59 C60 1.379(8)
C59 H59 0.9500
C60 C61 1.393(8)
C60 H60 0.9500
C61 C62 1.389(8)
C61 C63 1.520(8)
C62 H62 0.9500
C63 N13 1.463(8)
C63 H63A 0.9900
C63 H63B 0.9900
C64 C65 1.361(10)
C64 N13 1.371(8)
C64 H64 0.9500
C65 N14 1.397(9)
C65 H65 0.9500
C66 N14 1.301(9)
C66 N13 1.357(8)
C66 H66 0.9500
Cl1 O4 1.432(4)
Cl1 O2 1.440(4)
Cl1 O1 1.444(4)
Cl1 O3 1.446(4)
Cl2 O8A 1.342(13)
Cl2 O7B 1.343(16)
Cl2 O6B 1.35(2)
Cl2 O5A 1.385(17)
Cl2 O7A 1.396(13)
Cl2 O8B 1.425(19)
Cl2 O5B 1.524(16)
Cl2 O6A 1.540(10)
Cl3 O12B 1.244(15)
Cl3 O11A 1.361(9)
Cl3 O10 1.397(5)
Cl3 O9 1.422(6)
Cl3 O12A 1.556(9)
Cl3 O11B 1.64(2)
N7 H7A 0.87(3)
N8 H8C 0.89(3)
N12 H12 0.88(2)

loop_
_geom_hbond_atom_site_label_D
_geom_hbond_atom_site_label_H
_geom_hbond_atom_site_label_A
_geom_hbond_distance_DH
_geom_hbond_distance_HA
_geom_hbond_distance_DA
_geom_hbond_angle_DHA
_geom_hbond_site_symmetry_A
_geom_hbond_publ_flag
N7 H7A N3 0.87(3) 1.92(3) 2.753(7) 159(6) 1_554 yes
N8 H8C N5 0.89(3) 1.78(3) 2.647(7) 165(6) 1_455 yes
N12 H12 O7A^a 0.88(2) 2.11(5) 2.92(2) 153(8) 1_556 yes
N12 H12 O7B^b 0.88(2) 1.83(4) 2.687(19) 163(6) 1_556 yes

loop_
_geom_torsion_atom_site_label_1
_geom_torsion_atom_site_label_2
_geom_torsion_atom_site_label_3
_geom_torsion_atom_site_label_4
_geom_torsion
N1 C1 C2 C7 51.7(7)
N1 C1 C2 C3 -130.2(5)
C7 C2 C3 C4 -1.2(8)
C1 C2 C3 C4 -179.4(5)
C2 C3 C4 C5 0.2(8)
C3 C4 C5 C6 0.7(8)
C4 C5 C6 C7 -0.5(8)
C4 C5 C6 C8 -178.8(5)
C5 C6 C7 C2 -0.6(8)
C8 C6 C7 C2 177.8(5)
C3 C2 C7 C6 1.5(8)
C1 C2 C7 C6 179.6(5)
C7 C6 C8 N2 142.3(5)
C5 C6 C8 N2 -39.4(7)
N2 C9 C10 N3 0.3(6)
N1 C12 C13 C14 -131.6(5)
N1 C12 C13 C18 51.1(7)
C18 C13 C14 C15 0.5(8)
C12 C13 C14 C15 -176.8(5)
C13 C14 C15 C16 -0.9(8)
C14 C15 C16 C17 0.2(8)
C15 C16 C17 C18 0.9(8)
C15 C16 C17 C19 -175.0(5)
C14 C13 C18 C17 0.6(8)
C12 C13 C18 C17 178.0(5)
C16 C17 C18 C13 -1.3(8)
C19 C17 C18 C13 174.7(5)
C16 C17 C19 N4 92.5(7)
C18 C17 C19 N4 -83.4(7)
N5 C21 C22 N4 0.1(6)
N1 C23 C24 C25 -139.7(5)
N1 C23 C24 C29 43.1(7)
C29 C24 C25 C26 -0.1(8)
C23 C24 C25 C26 -177.4(5)
C24 C25 C26 C27 0.0(9)
C25 C26 C27 C28 0.3(10)
C26 C27 C28 C29 -0.6(9)
C26 C27 C28 C30 176.8(6)
C27 C28 C29 C24 0.6(8)
C30 C28 C29 C24 -176.9(5)
C25 C24 C29 C28 -0.2(8)
C23 C24 C29 C28 177.1(5)
C29 C28 C30 N6 -131.0(6)
C27 C28 C30 N6 51.5(8)
N6 C32 C33 N7 -0.2(6)
N10 C34 C35 C40 131.1(5)
N10 C34 C35 C36 -52.5(7)
C40 C35 C36 C37 0.6(8)
C34 C35 C36 C37 -175.8(5)
C35 C36 C37 C38 0.4(8)
C35 C36 C37 C41 -179.1(5)
C36 C37 C38 C39 -1.3(8)
C41 C37 C38 C39 178.2(5)
C37 C38 C39 C40 1.3(8)
C38 C39 C40 C35 -0.3(9)
C36 C35 C40 C39 -0.6(8)
C34 C35 C40 C39 175.9(5)
C36 C37 C41 N9 111.4(5)
C38 C37 C41 N9 -68.0(6)
N8 C43 C44 N9 0.3(6)
N10 C45 C46 C47 132.9(5)
N10 C45 C46 C51 -47.9(7)
C51 C46 C47 C48 -2.6(8)
C45 C46 C47 C48 176.6(5)
C46 C47 C48 C49 0.8(10)
C47 C48 C49 C50 1.3(10)
C48 C49 C50 C51 -1.5(9)
C48 C49 C50 C52 -177.4(6)
C49 C50 C51 C46 -0.5(8)
C52 C50 C51 C46 175.5(5)
C47 C46 C51 C50 2.5(8)
C45 C46 C51 C50 -176.7(5)
C51 C50 C52 N11 116.8(6)
C49 C50 C52 N11 -67.3(7)
N12 C54 C55 N11 -1.3(9)
N10 C56 C57 C58 126.8(5)
N10 C56 C57 C62 -53.9(7)
C62 C57 C58 C59 -1.2(8)
C56 C57 C58 C59 178.1(5)
C57 C58 C59 C60 1.8(9)
C58 C59 C60 C61 -1.0(9)
C59 C60 C61 C62 -0.2(8)
C59 C60 C61 C63 -179.8(5)
C60 C61 C62 C57 0.8(8)
C63 C61 C62 C57 -179.6(5)
C58 C57 C62 C61 -0.1(8)
C56 C57 C62 C61 -179.4(5)
C62 C61 C63 N13 -142.1(5)
C60 C61 C63 N13 37.4(8)
N13 C64 C65 N14 0.6(7)
C24 C23 N1 C12 69.7(6)
C24 C23 N1 C1 -167.9(4)
C13 C12 N1 C23 -162.7(4)
C13 C12 N1 C1 74.2(5)
C2 C1 N1 C23 64.0(6)
C2 C1 N1 C12 -172.6(4)
N3 C11 N2 C9 -0.2(6)
N3 C11 N2 C8 178.8(5)
C10 C9 N2 C11 0.0(6)
C10 C9 N2 C8 -179.0(5)
C6 C8 N2 C11 -84.2(7)
C6 C8 N2 C9 94.6(6)
N2 C11 N3 C10 0.4(6)
C9 C10 N3 C11 -0.4(6)
N5 C20 N4 C22 0.7(6)
N5 C20 N4 C19 176.8(5)
C21 C22 N4 C20 -0.5(6)
C21 C22 N4 C19 -176.4(5)
C17 C19 N4 C20 -85.5(7)
C17 C19 N4 C22 89.7(7)
N4 C20 N5 C21 -0.7(6)
C22 C21 N5 C20 0.3(6)
N7 C31 N6 C32 0.0(7)
N7 C31 N6 C30 177.6(5)
C33 C32 N6 C31 0.1(6)
C33 C32 N6 C30 -177.3(5)
C28 C30 N6 C31 -93.8(7)
C28 C30 N6 C32 83.2(7)
N6 C31 N7 C33 -0.2(7)
C32 C33 N7 C31 0.2(7)
N9 C42 N8 C43 0.3(6)
C44 C43 N8 C42 -0.4(6)
N8 C42 N9 C44 -0.1(6)
N8 C42 N9 C41 -174.0(4)
C43 C44 N9 C42 -0.1(6)
C43 C44 N9 C41 173.8(5)
C37 C41 N9 C42 90.4(6)
C37 C41 N9 C44 -82.5(6)
C35 C34 N10 C56 -71.9(6)
C35 C34 N10 C45 166.2(4)
C57 C56 N10 C34 177.1(4)
C57 C56 N10 C45 -61.4(6)
C46 C45 N10 C34 -67.0(6)
C46 C45 N10 C56 171.8(4)
N12 C53 N11 C55 0.5(8)
N12 C53 N11 C52 179.7(6)
C54 C55 N11 C53 0.5(8)
C54 C55 N11 C52 -178.7(6)
C50 C52 N11 C53 105.4(7)
C50 C52 N11 C55 -75.4(7)
N11 C53 N12 C54 -1.3(9)
C55 C54 N12 C53 1.6(10)
N14 C66 N13 C64 0.4(7)
N14 C66 N13 C63 -177.4(5)
C65 C64 N13 C66 -0.6(7)
C65 C64 N13 C63 177.1(5)
C61 C63 N13 C66 80.9(7)
C61 C63 N13 C64 -96.5(7)
N13 C66 N14 C65 0.0(7)
C64 C65 N14 C66 -0.4(7)
